data_4339673
loop_
_publ_author_name
'Tasiopoulos, Anastasios J.'
'Milligan, Jr, Paul L'
'Abboud, Khalil A.'
'O'Brien, Ted A'
'Christou, George'

_publ_section_title
;
 Mixed transition metal-lanthanide complexes at high oxidation states:
 heteronuclear CeIVMnIV clusters.
;
_journal_issue 23
_journal_name_full 'Inorganic chemistry'
_journal_page_first 9678
_journal_page_last 9691
_journal_paper_doi 10.1021/ic700994p
_journal_volume 46
_journal_year 2007
_chemical_formula_sum 'C20 H43 Ce Cl Mn6 O38'
_chemical_formula_weight 1396.73
_chemical_name_systematic
; 
 ? 
;
_space_group_IT_number 2
_symmetry_cell_setting triclinic
_symmetry_space_group_name_Hall '-P 1'
_symmetry_space_group_name_H-M 'P -1'
_atom_sites_solution_hydrogens geom
_atom_sites_solution_primary direct
_atom_sites_solution_secondary difmap
_audit_creation_method SHELXL-97
_cell_angle_alpha 99.056(2)
_cell_angle_beta 101.581(2)
_cell_angle_gamma 111.188(2)
_cell_formula_units_Z 2
_cell_length_a 12.2133(7)
_cell_length_b 13.0106(8)
_cell_length_c 16.6337(10)
_cell_measurement_reflns_used 86
_cell_measurement_temperature 173(2)
_cell_measurement_theta_max 28.0
_cell_measurement_theta_min 2.0
_cell_volume 2336.5(2)
_computing_cell_refinement 'Bruker SMART & SAINT (Bruker 1998)'
_computing_data_collection 'Bruker SMART (Bruker 1998)'
_computing_data_reduction 'Bruker SHELXTL (Bruker 2000)'
_computing_molecular_graphics 'Bruker SHELXTL'
_computing_publication_material 'Bruker SHELXTL'
_computing_structure_refinement 'Bruker SHELXTL'
_computing_structure_solution 'Bruker SHELXTL'
_diffrn_ambient_temperature 193(2)
_diffrn_measured_fraction_theta_full 0.994
_diffrn_measured_fraction_theta_max 0.994
_diffrn_measurement_device_type 'SMART CCD area detector'
_diffrn_measurement_method '\w scans'
_diffrn_radiation_monochromator graphite
_diffrn_radiation_source 'normal-focus sealed tube'
_diffrn_radiation_type MoK\a
_diffrn_radiation_wavelength 0.71073
_diffrn_reflns_av_R_equivalents 0.0477
_diffrn_reflns_av_sigmaI/netI 0.0768
_diffrn_reflns_limit_h_max 14
_diffrn_reflns_limit_h_min -14
_diffrn_reflns_limit_k_max 15
_diffrn_reflns_limit_k_min -15
_diffrn_reflns_limit_l_max 19
_diffrn_reflns_limit_l_min -19
_diffrn_reflns_number 17436
_diffrn_reflns_theta_full 25.00
_diffrn_reflns_theta_max 25.00
_diffrn_reflns_theta_min 1.73
_diffrn_standards_decay_% none
_diffrn_standards_number 0
_exptl_absorpt_coefficient_mu 2.687
_exptl_absorpt_correction_T_max 0.9476
_exptl_absorpt_correction_T_min 0.6416
_exptl_absorpt_correction_type integration
_exptl_absorpt_process_details 'based on measured indexed crystal faces, SHELXTL (Bruker 1998)'
_exptl_crystal_colour brown
_exptl_crystal_density_diffrn 1.982
_exptl_crystal_density_meas 0
_exptl_crystal_density_method 'not measured'
_exptl_crystal_description flat
_exptl_crystal_F_000 1380
_exptl_crystal_size_max 0.18
_exptl_crystal_size_mid 0.15
_exptl_crystal_size_min 0.02
_refine_diff_density_max 1.599
_refine_diff_density_min -1.140
_refine_diff_density_rms 0.164
_refine_ls_extinction_coef 0.00051(18)
_refine_ls_extinction_expression Fc^*^=kFc[1+0.001xFc^2^\l^3^/sin(2\q)]^-1/4^
_refine_ls_extinction_method SHELXL
_refine_ls_goodness_of_fit_ref 1.193
_refine_ls_hydrogen_treatment mixed
_refine_ls_matrix_type full
_refine_ls_number_parameters 642
_refine_ls_number_reflns 8194
_refine_ls_number_restraints 10
_refine_ls_restrained_S_all 1.195
_refine_ls_R_factor_all 0.0970
_refine_ls_R_factor_gt 0.0728
_refine_ls_shift/su_max 0.005
_refine_ls_shift/su_mean 0.000
_refine_ls_structure_factor_coef Fsqd
_refine_ls_weighting_details 'calc w=1/[\s^2^(Fo^2^)+(0.0600P)^2^+15.7231P] where P=(Fo^2^+2Fc^2^)/3'
_refine_ls_weighting_scheme calc
_refine_ls_wR_factor_gt 0.1594
_refine_ls_wR_factor_ref 0.1693
_reflns_number_gt 6724
_reflns_number_total 8194
_reflns_threshold_expression >2sigma(I)
_cod_data_source_file ic700994p-file005.cif
_cod_data_source_block ts45
_cod_depositor_comments
;
The following automatic conversions were performed:

'_symmetry_cell_setting' value 'Triclinic' changed to 'triclinic'
according to
/usr/data/users/saulius/automatic-downloads/retrospective/ACS/lib/dictionaries/cif_core.dic
dictionary named 'cif_core.dic' version 2.4.2 from 2011-04-26.

Automatic conversion script
Id: cif_fix_values 2281 2013-09-26 08:29:07Z andrius 
;
_cod_original_sg_symbol_H-M P-1
_cod_database_code 4339673

loop_
_symmetry_equiv_pos_as_xyz
'x, y, z'
'-x, -y, -z'

loop_
_atom_site_label
_atom_site_type_symbol
_atom_site_fract_x
_atom_site_fract_y
_atom_site_fract_z
_atom_site_U_iso_or_equiv
_atom_site_adp_type
_atom_site_occupancy
_atom_site_symmetry_multiplicity
_atom_site_calc_flag
_atom_site_refinement_flags
_atom_site_disorder_assembly
_atom_site_disorder_group
Ce Ce 0.26081(5) 0.25445(4) 0.22485(3) 0.02015(17) Uani 1 1 d . . .
Mn1 Mn 0.44227(13) 0.15112(12) 0.33467(9) 0.0228(3) Uani 1 1 d . . .
Mn2 Mn 0.56119(13) 0.31493(12) 0.26313(9) 0.0226(3) Uani 1 1 d . . .
Mn3 Mn 0.46442(13) 0.51536(12) 0.23223(9) 0.0219(3) Uani 1 1 d . . .
Mn4 Mn 0.26403(14) 0.51661(12) 0.27961(10) 0.0241(4) Uani 1 1 d . . .
Mn5 Mn 0.11836(14) 0.31734(12) 0.36667(10) 0.0248(4) Uani 1 1 d . . .
Mn6 Mn 0.20113(13) 0.15466(12) 0.39341(9) 0.0229(3) Uani 1 1 d . . .
O1 O 0.0685(7) 0.2329(6) 0.1309(5) 0.043(2) Uani 1 1 d . . .
O2 O 0.1521(7) 0.0514(6) 0.1629(5) 0.0391(19) Uani 1 1 d . . .
O3 O 0.2869(6) 0.2301(6) 0.0840(4) 0.0341(17) Uani 1 1 d . . .
O4 O 0.4207(6) 0.1803(5) 0.2278(4) 0.0229(14) Uani 1 1 d . . .
O5 O 0.5625(6) 0.2916(5) 0.3674(4) 0.0253(15) Uani 1 1 d . . .
O6 O 0.4569(6) 0.3867(5) 0.2666(4) 0.0247(15) Uani 1 1 d . . .
O7 O 0.2952(6) 0.4394(5) 0.1891(4) 0.0208(14) Uani 1 1 d . . .
O8 O 0.4283(6) 0.5727(5) 0.3264(4) 0.0260(15) Uani 1 1 d . . .
O9 O 0.2377(6) 0.3884(5) 0.3187(4) 0.0262(15) Uani 1 1 d . . .
O10 O 0.1078(6) 0.1821(5) 0.3032(4) 0.0224(14) Uani 1 1 d . . .
O11 O 0.2261(6) 0.2969(5) 0.4483(4) 0.0253(15) Uani 1 1 d . . .
O12 O 0.3263(6) 0.2066(5) 0.3456(4) 0.0213(14) Uani 1 1 d . . .
O13 O 0.5606(6) 0.0900(5) 0.3131(4) 0.0270(16) Uani 1 1 d . . .
O14 O 0.3205(6) -0.0085(5) 0.2972(4) 0.0264(15) Uani 1 1 d . . .
O15 O 0.4721(6) 0.1345(6) 0.4503(4) 0.0272(16) Uani 1 1 d . . .
O16 O 0.6600(6) 0.2280(6) 0.2532(4) 0.0279(16) Uani 1 1 d . . .
O17 O 0.5664(6) 0.3286(6) 0.1481(4) 0.0290(16) Uani 1 1 d . . .
O18 O 0.7068(6) 0.4571(6) 0.3081(4) 0.0288(16) Uani 1 1 d . . .
O19 O 0.5023(6) 0.4669(6) 0.1279(4) 0.0282(16) Uani 1 1 d . . .
O20 O 0.6390(6) 0.5964(6) 0.2896(4) 0.0308(16) Uani 1 1 d . . .
O21 O 0.4588(6) 0.6475(5) 0.1917(4) 0.0273(16) Uani 1 1 d . . .
O22 O 0.2918(6) 0.6467(6) 0.2302(4) 0.0298(16) Uani 1 1 d . . .
O23 O 0.0901(6) 0.4661(6) 0.2228(5) 0.0329(17) Uani 1 1 d . . .
O24 O 0.2405(7) 0.5978(6) 0.3799(5) 0.0337(18) Uani 1 1 d . . .
O25 O -0.0087(6) 0.3285(6) 0.2814(5) 0.0339(18) Uani 1 1 d . . .
O26 O 0.1389(7) 0.4592(6) 0.4377(5) 0.0338(18) Uani 1 1 d . . .
O27 O -0.0112(6) 0.2323(5) 0.4128(4) 0.0272(16) Uani 1 1 d . . .
O28 O 0.0588(6) 0.0970(5) 0.4355(4) 0.0281(16) Uani 1 1 d . . .
O29 O 0.3087(6) 0.1416(6) 0.4918(4) 0.0282(16) Uani 1 1 d . . .
O30 O 0.1565(6) -0.0055(5) 0.3379(4) 0.0285(16) Uani 1 1 d . . .
O31 O -0.087(2) -0.074(2) 0.1597(16) 0.103(9) Uani 0.50 1 d P A 3
O32 O -0.1106(18) -0.0979(18) 0.2787(13) 0.080(7) Uani 0.50 1 d P A 3
C1 C 0.6402(9) 0.1354(8) 0.2768(6) 0.027(2) Uani 1 1 d . . .
C2 C 0.7180(10) 0.0736(9) 0.2541(7) 0.036(3) Uani 1 1 d . . .
H2C H 0.6880 0.0360 0.1934 0.054 Uiso 1 1 calc R . .
H2B H 0.7133 0.0164 0.2868 0.054 Uiso 1 1 calc R . .
H2A H 0.8032 0.1284 0.2676 0.054 Uiso 1 1 calc R . .
C3 C 0.7203(9) 0.5596(9) 0.3158(6) 0.029(2) Uani 1 1 d . . .
C4 C 0.8467(9) 0.6486(9) 0.3625(7) 0.040(3) Uani 1 1 d . . .
H4C H 0.9019 0.6497 0.3269 0.060 Uiso 1 1 calc R . .
H4B H 0.8768 0.6304 0.4153 0.060 Uiso 1 1 calc R . .
H4A H 0.8437 0.7235 0.3756 0.060 Uiso 1 1 calc R . .
C5 C 0.5413(9) 0.3928(8) 0.1048(7) 0.027(2) Uani 1 1 d . . .
C6 C 0.5556(12) 0.3777(10) 0.0174(7) 0.046(3) Uani 1 1 d . . .
H6C H 0.6266 0.4429 0.0155 0.069 Uiso 1 1 calc R . .
H6B H 0.4819 0.3728 -0.0225 0.069 Uiso 1 1 calc R . .
H6A H 0.5676 0.3075 0.0018 0.069 Uiso 1 1 calc R . .
C7 C 0.3804(10) 0.6879(8) 0.1979(6) 0.027(2) Uani 1 1 d . . .
C8 C 0.3885(11) 0.7895(10) 0.1657(8) 0.042(3) Uani 1 1 d . . .
H8C H 0.4561 0.8107 0.1397 0.063 Uiso 1 1 calc R . .
H8B H 0.4031 0.8529 0.2128 0.063 Uiso 1 1 calc R . .
H8A H 0.3117 0.7721 0.1233 0.063 Uiso 1 1 calc R . .
C9 C -0.0060(9) 0.3906(9) 0.2289(7) 0.034(3) Uani 1 1 d . . .
C10 C -0.1240(10) 0.3725(11) 0.1724(9) 0.052(4) Uani 1 1 d . . .
H10C H -0.1141 0.4377 0.1476 0.078 Uiso 1 1 calc R . .
H10B H -0.1840 0.3649 0.2049 0.078 Uiso 1 1 calc R . .
H10A H -0.1527 0.3030 0.1271 0.078 Uiso 1 1 calc R . .
C11 C 0.1886(10) 0.5615(9) 0.4361(7) 0.031(2) Uani 1 1 d . . .
C12 C 0.1845(10) 0.6498(9) 0.5034(7) 0.036(3) Uani 1 1 d . . .
H12C H 0.2215 0.6434 0.5594 0.055 Uiso 1 1 calc R . .
H12B H 0.0993 0.6382 0.4984 0.055 Uiso 1 1 calc R . .
H12A H 0.2300 0.7258 0.4967 0.055 Uiso 1 1 calc R . .
C13 C -0.0154(9) 0.1436(8) 0.4376(6) 0.028(2) Uani 1 1 d . . .
C14 C -0.1217(10) 0.0851(9) 0.4704(8) 0.038(3) Uani 1 1 d . . .
H14C H -0.1571 0.0030 0.4444 0.057 Uiso 1 1 calc R . .
H14B H -0.1838 0.1153 0.4562 0.057 Uiso 1 1 calc R . .
H14A H -0.0933 0.0988 0.5322 0.057 Uiso 1 1 calc R . .
C15 C 0.2141(10) -0.0551(8) 0.3058(7) 0.031(2) Uani 1 1 d . . .
C16 C 0.1487(11) -0.1825(9) 0.2719(10) 0.062(4) Uani 1 1 d . . .
H16C H 0.2021 -0.2186 0.2940 0.093 Uiso 1 1 calc R . .
H16B H 0.1276 -0.2020 0.2099 0.093 Uiso 1 1 calc R . .
H16A H 0.0738 -0.2099 0.2899 0.093 Uiso 1 1 calc R . .
C17 C 0.4137(9) 0.1372(8) 0.5044(6) 0.026(2) Uani 1 1 d . . .
C18 C 0.4723(10) 0.1369(9) 0.5928(7) 0.037(3) Uani 1 1 d . . .
H18C H 0.5609 0.1803 0.6070 0.056 Uiso 1 1 calc R . .
H18B H 0.4548 0.0583 0.5962 0.056 Uiso 1 1 calc R . .
H18A H 0.4392 0.1718 0.6329 0.056 Uiso 1 1 calc R . .
C19 C 0.0652(16) -0.0385(13) 0.0969(11) 0.094(6) Uani 1 1 d . . .
H19C H 0.0565 -0.0132 0.0444 0.140 Uiso 1 1 calc R . .
H19B H -0.0136 -0.0643 0.1101 0.140 Uiso 1 1 calc R . .
H19A H 0.0913 -0.1014 0.0896 0.140 Uiso 1 1 calc R . .
C20 C -0.161(3) -0.136(3) 0.196(2) 0.059(8) Uani 0.50 1 d P A 3
C21 C -0.268(2) -0.216(3) 0.1626(15) 0.064(9) Uani 0.50 1 d P A 3
H21C H -0.2615 -0.2898 0.1519 0.096 Uiso 0.50 1 calc PR A 3
H21B H -0.3062 -0.2048 0.1090 0.096 Uiso 0.50 1 calc PR A 3
H21A H -0.3187 -0.2159 0.2015 0.096 Uiso 0.50 1 calc PR A 3
O33 O 0.5710(16) 0.5451(13) 0.4582(10) 0.042(4) Uani 0.50 1 d P B 1
O34 O 0.4701(18) 0.4032(17) 0.5178(11) 0.057(5) Uani 0.50 1 d P C 2
Cl1 Cl 0.2774(13) -0.0549(10) -0.0089(8) 0.122(4) Uani 0.50 1 d PD D 4
O35 O 0.3463(12) 0.0723(11) 0.0025(9) 0.035(3) Uiso 0.50 1 d PD D 4
O36 O 0.3551(17) -0.1080(15) -0.0276(12) 0.063(5) Uiso 0.50 1 d PD D 4
O37 O 0.209(2) -0.083(2) 0.0548(16) 0.106(8) Uiso 0.50 1 d PD D 4
O38 O 0.151(3) -0.091(3) -0.094(2) 0.184(16) Uiso 0.50 1 d PD D 4
O39 O 0.462(3) 0.022(2) 0.0080(18) 0.030(6) Uiso 0.25 1 d P . 4
O40 O 0.436(3) 0.011(3) 0.100(2) 0.143(11) Uiso 0.50 1 d P D 4
O41 O 0.398(4) 0.005(3) 0.023(3) 0.058(10) Uiso 0.25 1 d P D 4
Cl2 Cl -0.1283(12) -0.3844(12) 0.0382(7) 0.136(5) Uani 0.50 1 d PD E 5
O42 O -0.2349(15) -0.3525(15) 0.0212(11) 0.056(5) Uiso 0.50 1 d PD E 5
O43 O -0.103(2) -0.380(2) 0.1236(14) 0.105(9) Uiso 0.50 1 d PD E 5
O44 O -0.033(3) -0.335(3) -0.005(2) 0.179(15) Uiso 0.50 1 d PD E 5
O45 O -0.162(3) -0.518(3) -0.022(2) 0.164(13) Uiso 0.50 1 d PD E 5
O46 O -0.192(3) -0.291(3) 0.113(2) 0.127(10) Uiso 0.50 1 d P E 5
O47 O -0.149(3) -0.346(3) 0.157(2) 0.135(11) Uiso 0.50 1 d P E 5

loop_
_atom_site_aniso_label
_atom_site_aniso_U_11
_atom_site_aniso_U_22
_atom_site_aniso_U_33
_atom_site_aniso_U_23
_atom_site_aniso_U_13
_atom_site_aniso_U_12
Ce 0.0228(3) 0.0198(3) 0.0236(3) 0.0095(2) 0.0113(2) 0.0109(2)
Mn1 0.0249(8) 0.0218(8) 0.0315(9) 0.0162(6) 0.0145(7) 0.0129(6)
Mn2 0.0232(8) 0.0239(8) 0.0303(8) 0.0161(6) 0.0144(7) 0.0127(6)
Mn3 0.0262(8) 0.0202(7) 0.0267(8) 0.0130(6) 0.0141(7) 0.0112(6)
Mn4 0.0328(9) 0.0208(8) 0.0314(9) 0.0145(6) 0.0194(7) 0.0161(7)
Mn5 0.0326(9) 0.0227(8) 0.0337(9) 0.0163(7) 0.0222(7) 0.0170(7)
Mn6 0.0275(8) 0.0214(8) 0.0302(8) 0.0148(6) 0.0180(7) 0.0130(6)
O1 0.034(4) 0.042(5) 0.054(5) 0.010(4) 0.005(4) 0.019(4)
O2 0.038(5) 0.027(4) 0.041(5) 0.007(3) 0.005(4) 0.004(3)
O3 0.036(4) 0.035(4) 0.032(4) 0.015(3) 0.011(3) 0.012(3)
O4 0.027(4) 0.023(3) 0.024(4) 0.012(3) 0.010(3) 0.013(3)
O5 0.027(4) 0.022(3) 0.028(4) 0.013(3) 0.009(3) 0.008(3)
O6 0.029(4) 0.021(3) 0.037(4) 0.019(3) 0.015(3) 0.016(3)
O7 0.027(4) 0.018(3) 0.027(4) 0.012(3) 0.013(3) 0.014(3)
O8 0.034(4) 0.024(4) 0.028(4) 0.012(3) 0.019(3) 0.014(3)
O9 0.031(4) 0.024(4) 0.035(4) 0.017(3) 0.019(3) 0.015(3)
O10 0.030(4) 0.018(3) 0.031(4) 0.011(3) 0.020(3) 0.015(3)
O11 0.035(4) 0.019(3) 0.033(4) 0.014(3) 0.021(3) 0.014(3)
O12 0.022(3) 0.022(3) 0.028(4) 0.014(3) 0.013(3) 0.011(3)
O13 0.025(4) 0.026(4) 0.041(4) 0.020(3) 0.017(3) 0.015(3)
O14 0.027(4) 0.021(3) 0.040(4) 0.013(3) 0.019(3) 0.012(3)
O15 0.030(4) 0.032(4) 0.033(4) 0.022(3) 0.016(3) 0.018(3)
O16 0.025(4) 0.028(4) 0.041(4) 0.020(3) 0.018(3) 0.014(3)
O17 0.033(4) 0.032(4) 0.038(4) 0.019(3) 0.020(3) 0.022(3)
O18 0.021(4) 0.029(4) 0.042(4) 0.018(3) 0.014(3) 0.011(3)
O19 0.036(4) 0.033(4) 0.028(4) 0.020(3) 0.016(3) 0.021(3)
O20 0.032(4) 0.026(4) 0.039(4) 0.017(3) 0.014(3) 0.012(3)
O21 0.038(4) 0.021(4) 0.032(4) 0.018(3) 0.019(3) 0.013(3)
O22 0.040(4) 0.030(4) 0.038(4) 0.021(3) 0.026(4) 0.021(3)
O23 0.031(4) 0.034(4) 0.048(5) 0.025(4) 0.020(4) 0.019(3)
O24 0.054(5) 0.023(4) 0.043(4) 0.015(3) 0.033(4) 0.024(4)
O25 0.033(4) 0.038(4) 0.052(5) 0.032(4) 0.024(4) 0.023(4)
O26 0.051(5) 0.030(4) 0.046(5) 0.024(3) 0.036(4) 0.027(4)
O27 0.031(4) 0.024(4) 0.038(4) 0.016(3) 0.020(3) 0.015(3)
O28 0.036(4) 0.026(4) 0.043(4) 0.020(3) 0.029(3) 0.020(3)
O29 0.032(4) 0.030(4) 0.032(4) 0.018(3) 0.015(3) 0.015(3)
O30 0.031(4) 0.020(3) 0.044(4) 0.013(3) 0.019(3) 0.014(3)
O31 0.060(15) 0.12(2) 0.088(18) 0.042(16) 0.001(13) 0.000(14)
O32 0.052(12) 0.085(15) 0.065(14) -0.005(12) 0.024(11) -0.009(11)
C1 0.028(6) 0.026(5) 0.031(6) 0.012(5) 0.007(5) 0.014(5)
C2 0.041(7) 0.038(6) 0.048(7) 0.027(5) 0.026(6) 0.024(5)
C3 0.027(6) 0.029(6) 0.030(6) 0.011(5) 0.018(5) 0.004(5)
C4 0.028(6) 0.039(7) 0.047(7) 0.010(5) 0.014(5) 0.004(5)
C5 0.030(6) 0.027(5) 0.035(6) 0.014(5) 0.019(5) 0.015(5)
C6 0.079(9) 0.057(8) 0.040(7) 0.025(6) 0.037(7) 0.053(7)
C7 0.038(6) 0.019(5) 0.029(6) 0.007(4) 0.014(5) 0.012(5)
C8 0.058(8) 0.042(7) 0.051(8) 0.027(6) 0.030(6) 0.034(6)
C9 0.029(6) 0.037(6) 0.053(7) 0.020(5) 0.025(5) 0.021(5)
C10 0.036(7) 0.067(9) 0.070(9) 0.049(8) 0.023(7) 0.023(6)
C11 0.043(7) 0.033(6) 0.037(6) 0.013(5) 0.024(5) 0.027(5)
C12 0.041(7) 0.031(6) 0.040(7) 0.006(5) 0.020(5) 0.015(5)
C13 0.027(6) 0.025(5) 0.031(6) 0.012(4) 0.014(5) 0.005(5)
C14 0.041(7) 0.039(6) 0.060(8) 0.030(6) 0.041(6) 0.024(6)
C15 0.037(6) 0.023(5) 0.041(6) 0.018(5) 0.016(5) 0.016(5)
C16 0.045(8) 0.019(6) 0.122(13) 0.002(7) 0.046(8) 0.009(6)
C17 0.035(6) 0.017(5) 0.031(6) 0.014(4) 0.014(5) 0.012(4)
C18 0.048(7) 0.041(7) 0.035(6) 0.021(5) 0.017(5) 0.024(6)
C19 0.088(13) 0.062(10) 0.083(12) 0.030(9) -0.010(10) -0.009(9)
C20 0.07(2) 0.08(2) 0.08(2) 0.034(17) 0.038(17) 0.066(18)
C21 0.019(13) 0.10(2) 0.027(13) 0.004(13) 0.000(10) -0.024(13)
O33 0.055(11) 0.028(9) 0.027(9) 0.010(7) 0.004(8) 0.003(8)
O34 0.075(14) 0.061(13) 0.032(10) 0.005(9) 0.018(9) 0.025(11)
Cl1 0.173(13) 0.129(10) 0.120(9) 0.051(8) 0.095(9) 0.085(9)
Cl2 0.151(11) 0.167(12) 0.080(7) 0.055(8) -0.010(7) 0.066(9)

loop_
_atom_type_symbol
_atom_type_description
_atom_type_scat_dispersion_real
_atom_type_scat_dispersion_imag
_atom_type_scat_source
C C 0.0033 0.0016 'International Tables Vol C Tables 4.2.6.8 and 6.1.1.4'
H H 0.0000 0.0000 'International Tables Vol C Tables 4.2.6.8 and 6.1.1.4'
O O 0.0106 0.0060 'International Tables Vol C Tables 4.2.6.8 and 6.1.1.4'
Cl Cl 0.1484 0.1585 'International Tables Vol C Tables 4.2.6.8 and 6.1.1.4'
Mn Mn 0.3368 0.7283 'International Tables Vol C Tables 4.2.6.8 and 6.1.1.4'
Ce Ce -0.2486 2.6331 'International Tables Vol C Tables 4.2.6.8 and 6.1.1.4'

loop_
_geom_angle_atom_site_label_1
_geom_angle_atom_site_label_2
_geom_angle_atom_site_label_3
_geom_angle
_geom_angle_site_symmetry_1
_geom_angle_site_symmetry_3
O6 Ce O12 81.9(2) . .
O6 Ce O9 81.7(2) . .
O12 Ce O9 82.0(2) . .
O6 Ce O3 85.6(2) . .
O12 Ce O3 136.4(2) . .
O9 Ce O3 137.1(2) . .
O6 Ce O2 137.9(2) . .
O12 Ce O2 85.7(2) . .
O9 Ce O2 136.0(2) . .
O3 Ce O2 76.2(2) . .
O6 Ce O1 135.6(2) . .
O12 Ce O1 138.5(2) . .
O9 Ce O1 86.6(2) . .
O3 Ce O1 74.5(3) . .
O2 Ce O1 75.3(3) . .
O6 Ce O4 63.8(2) . .
O12 Ce O4 63.6(2) . .
O9 Ce O4 133.3(2) . .
O3 Ce O4 73.3(2) . .
O2 Ce O4 74.6(2) . .
O1 Ce O4 140.1(2) . .
O6 Ce O7 63.5(2) . .
O12 Ce O7 133.1(2) . .
O9 Ce O7 63.5(2) . .
O3 Ce O7 74.2(2) . .
O2 Ce O7 141.2(2) . .
O1 Ce O7 73.0(2) . .
O4 Ce O7 119.0(2) . .
O6 Ce O10 132.8(2) . .
O12 Ce O10 63.4(2) . .
O9 Ce O10 63.5(2) . .
O3 Ce O10 141.6(2) . .
O2 Ce O10 73.2(2) . .
O1 Ce O10 75.8(2) . .
O4 Ce O10 118.8(2) . .
O7 Ce O10 118.89(19) . .
O6 Ce Mn2 30.99(15) . .
O12 Ce Mn2 70.48(15) . .
O9 Ce Mn2 108.05(17) . .
O3 Ce Mn2 77.45(17) . .
O2 Ce Mn2 107.19(19) . .
O1 Ce Mn2 150.3(2) . .
O4 Ce Mn2 32.87(15) . .
O7 Ce Mn2 90.25(14) . .
O10 Ce Mn2 133.77(15) . .
O6 Ce Mn5 108.05(17) . .
O12 Ce Mn5 70.90(15) . .
O9 Ce Mn5 30.83(16) . .
O3 Ce Mn5 152.11(17) . .
O2 Ce Mn5 105.43(19) . .
O1 Ce Mn5 79.03(19) . .
O4 Ce Mn5 134.43(15) . .
O7 Ce Mn5 90.01(14) . .
O10 Ce Mn5 32.68(14) . .
Mn2 Ce Mn5 126.41(4) . .
O6 Ce Mn1 70.83(15) . .
O12 Ce Mn1 30.79(15) . .
O9 Ce Mn1 108.23(17) . .
O3 Ce Mn1 105.83(17) . .
O2 Ce Mn1 78.10(18) . .
O1 Ce Mn1 152.53(18) . .
O4 Ce Mn1 32.84(14) . .
O7 Ce Mn1 134.19(15) . .
O10 Ce Mn1 89.99(15) . .
Mn2 Ce Mn1 47.40(3) . .
Mn5 Ce Mn1 101.67(4) . .
O5 Mn1 O12 92.1(3) . .
O5 Mn1 O4 84.1(3) . .
O12 Mn1 O4 85.3(3) . .
O5 Mn1 O15 91.3(3) . .
O12 Mn1 O15 93.3(3) . .
O4 Mn1 O15 175.1(3) . .
O5 Mn1 O13 89.0(3) . .
O12 Mn1 O13 175.3(3) . .
O4 Mn1 O13 90.4(3) . .
O15 Mn1 O13 91.2(3) . .
O5 Mn1 O14 175.1(3) . .
O12 Mn1 O14 92.8(3) . .
O4 Mn1 O14 96.1(3) . .
O15 Mn1 O14 88.6(3) . .
O13 Mn1 O14 86.1(3) . .
O5 Mn1 Mn2 41.4(2) . .
O12 Mn1 Mn2 93.93(19) . .
O4 Mn1 Mn2 43.3(2) . .
O15 Mn1 Mn2 132.4(2) . .
O13 Mn1 Mn2 83.96(19) . .
O14 Mn1 Mn2 137.8(2) . .
O5 Mn1 Ce 88.6(2) . .
O12 Mn1 Ce 39.40(19) . .
O4 Mn1 Ce 45.89(19) . .
O15 Mn1 Ce 132.6(2) . .
O13 Mn1 Ce 136.2(2) . .
O14 Mn1 Ce 95.0(2) . .
Mn2 Mn1 Ce 66.14(4) . .
O5 Mn2 O6 92.7(3) . .
O5 Mn2 O4 83.9(3) . .
O6 Mn2 O4 85.6(3) . .
O5 Mn2 O16 88.4(3) . .
O6 Mn2 O16 175.3(3) . .
O4 Mn2 O16 89.9(3) . .
O5 Mn2 O18 92.3(3) . .
O6 Mn2 O18 93.2(3) . .
O4 Mn2 O18 176.0(3) . .
O16 Mn2 O18 91.3(3) . .
O5 Mn2 O17 174.2(3) . .
O6 Mn2 O17 92.8(3) . .
O4 Mn2 O17 94.8(3) . .
O16 Mn2 O17 86.0(3) . .
O18 Mn2 O17 89.0(3) . .
O5 Mn2 Mn1 41.1(2) . .
O6 Mn2 Mn1 94.6(2) . .
O4 Mn2 Mn1 43.43(19) . .
O16 Mn2 Mn1 83.26(19) . .
O18 Mn2 Mn1 133.0(2) . .
O17 Mn2 Mn1 136.6(2) . .
O5 Mn2 Ce 88.7(2) . .
O6 Mn2 Ce 39.6(2) . .
O4 Mn2 Ce 46.08(19) . .
O16 Mn2 Ce 135.9(2) . .
O18 Mn2 Ce 132.7(2) . .
O17 Mn2 Ce 94.5(2) . .
Mn1 Mn2 Ce 66.46(4) . .
O8 Mn3 O6 92.2(3) . .
O8 Mn3 O7 83.9(3) . .
O6 Mn3 O7 85.4(3) . .
O8 Mn3 O20 90.4(3) . .
O6 Mn3 O20 92.6(3) . .
O7 Mn3 O20 173.8(3) . .
O8 Mn3 O19 174.5(3) . .
O6 Mn3 O19 93.3(3) . .
O7 Mn3 O19 96.1(3) . .
O20 Mn3 O19 89.8(3) . .
O8 Mn3 O21 87.4(3) . .
O6 Mn3 O21 175.6(3) . .
O7 Mn3 O21 90.2(3) . .
O20 Mn3 O21 91.8(3) . .
O19 Mn3 O21 87.1(3) . .
O8 Mn3 Mn4 41.5(2) . .
O6 Mn3 Mn4 93.8(2) . .
O7 Mn3 Mn4 42.92(19) . .
O20 Mn3 Mn4 131.6(2) . .
O19 Mn3 Mn4 137.4(2) . .
O21 Mn3 Mn4 83.0(2) . .
O8 Mn3 Ce 88.8(2) . .
O6 Mn3 Ce 39.2(2) . .
O7 Mn3 Ce 46.21(18) . .
O20 Mn3 Ce 131.7(2) . .
O19 Mn3 Ce 95.2(2) . .
O21 Mn3 Ce 136.4(2) . .
Mn4 Mn3 Ce 66.22(4) . .
O8 Mn4 O9 92.5(3) . .
O8 Mn4 O7 84.3(3) . .
O9 Mn4 O7 85.8(3) . .
O8 Mn4 O22 88.0(3) . .
O9 Mn4 O22 175.9(3) . .
O7 Mn4 O22 90.1(3) . .
O8 Mn4 O23 174.8(3) . .
O9 Mn4 O23 92.5(3) . .
O7 Mn4 O23 94.4(3) . .
O22 Mn4 O23 86.9(3) . .
O8 Mn4 O24 92.4(3) . .
O9 Mn4 O24 92.6(3) . .
O7 Mn4 O24 176.3(3) . .
O22 Mn4 O24 91.5(3) . .
O23 Mn4 O24 89.0(3) . .
O8 Mn4 Mn3 41.9(2) . .
O9 Mn4 Mn3 94.3(2) . .
O7 Mn4 Mn3 43.0(2) . .
O22 Mn4 Mn3 83.3(2) . .
O23 Mn4 Mn3 136.0(2) . .
O24 Mn4 Mn3 133.9(2) . .
O8 Mn4 Ce 89.0(2) . .
O9 Mn4 Ce 39.7(2) . .
O7 Mn4 Ce 46.15(18) . .
O22 Mn4 Ce 136.2(2) . .
O23 Mn4 Ce 93.8(2) . .
O24 Mn4 Ce 132.2(2) . .
Mn3 Mn4 Ce 66.17(4) . .
O11 Mn5 O9 92.2(3) . .
O11 Mn5 O10 84.3(3) . .
O9 Mn5 O10 86.3(3) . .
O11 Mn5 O26 92.2(3) . .
O9 Mn5 O26 92.8(3) . .
O10 Mn5 O26 176.3(3) . .
O11 Mn5 O25 174.9(3) . .
O9 Mn5 O25 92.6(3) . .
O10 Mn5 O25 94.3(3) . .
O26 Mn5 O25 89.3(3) . .
O11 Mn5 O27 88.0(3) . .
O9 Mn5 O27 176.3(3) . .
O10 Mn5 O27 90.1(3) . .
O26 Mn5 O27 90.9(3) . .
O25 Mn5 O27 87.1(3) . .
O11 Mn5 Mn6 41.7(2) . .
O9 Mn5 Mn6 94.2(2) . .
O10 Mn5 Mn6 43.1(2) . .
O26 Mn5 Mn6 133.5(2) . .
O25 Mn5 Mn6 136.1(2) . .
O27 Mn5 Mn6 83.54(19) . .
O11 Mn5 Ce 89.2(2) . .
O9 Mn5 Ce 39.9(2) . .
O10 Mn5 Ce 46.41(19) . .
O26 Mn5 Ce 132.7(2) . .
O25 Mn5 Ce 93.4(2) . .
O27 Mn5 Ce 136.4(2) . .
Mn6 Mn5 Ce 66.33(4) . .
O11 Mn6 O12 93.5(3) . .
O11 Mn6 O10 84.0(3) . .
O12 Mn6 O10 85.7(3) . .
O11 Mn6 O28 87.7(3) . .
O12 Mn6 O28 175.4(3) . .
O10 Mn6 O28 90.1(3) . .
O11 Mn6 O29 91.2(3) . .
O12 Mn6 O29 92.0(3) . .
O10 Mn6 O29 174.5(3) . .
O28 Mn6 O29 92.4(3) . .
O11 Mn6 O30 173.4(3) . .
O12 Mn6 O30 93.0(3) . .
O10 Mn6 O30 95.3(3) . .
O28 Mn6 O30 85.8(3) . .
O29 Mn6 O30 89.8(3) . .
O11 Mn6 Mn5 41.6(2) . .
O12 Mn6 Mn5 94.59(19) . .
O10 Mn6 Mn5 42.88(19) . .
O28 Mn6 Mn5 83.33(19) . .
O29 Mn6 Mn5 132.6(2) . .
O30 Mn6 Mn5 136.5(2) . .
O11 Mn6 Ce 89.0(2) . .
O12 Mn6 Ce 39.31(19) . .
O10 Mn6 Ce 46.34(19) . .
O28 Mn6 Ce 136.4(2) . .
O29 Mn6 Ce 131.1(2) . .
O30 Mn6 Ce 95.3(2) . .
Mn5 Mn6 Ce 66.16(4) . .
C19 O2 Ce 149.5(8) . .
Mn2 O4 Mn1 93.3(3) . .
Mn2 O4 Ce 101.1(3) . .
Mn1 O4 Ce 101.3(3) . .
Mn1 O5 Mn2 97.5(3) . .
Mn3 O6 Mn2 128.2(4) . .
Mn3 O6 Ce 110.1(3) . .
Mn2 O6 Ce 109.4(3) . .
Mn4 O7 Mn3 94.1(3) . .
Mn4 O7 Ce 101.1(3) . .
Mn3 O7 Ce 101.0(2) . .
Mn4 O8 Mn3 96.6(3) . .
Mn5 O9 Mn4 128.7(4) . .
Mn5 O9 Ce 109.3(3) . .
Mn4 O9 Ce 109.5(3) . .
Mn5 O10 Mn6 94.0(3) . .
Mn5 O10 Ce 100.9(3) . .
Mn6 O10 Ce 100.9(3) . .
Mn5 O11 Mn6 96.7(3) . .
Mn6 O12 Mn1 128.5(3) . .
Mn6 O12 Ce 110.1(3) . .
Mn1 O12 Ce 109.8(3) . .
C1 O13 Mn1 122.6(6) . .
C15 O14 Mn1 131.8(6) . .
C17 O15 Mn1 131.8(6) . .
C1 O16 Mn2 123.4(6) . .
C5 O17 Mn2 132.4(6) . .
C3 O18 Mn2 131.2(6) . .
C5 O19 Mn3 132.5(6) . .
C3 O20 Mn3 131.0(6) . .
C7 O21 Mn3 124.7(6) . .
C7 O22 Mn4 124.4(6) . .
C9 O23 Mn4 133.3(7) . .
C11 O24 Mn4 131.4(6) . .
C9 O25 Mn5 133.0(7) . .
C11 O26 Mn5 133.5(6) . .
C13 O27 Mn5 122.7(6) . .
C13 O28 Mn6 123.5(6) . .
C17 O29 Mn6 132.3(6) . .
C15 O30 Mn6 132.5(7) . .
O13 C1 O16 126.8(9) . .
O13 C1 C2 118.2(8) . .
O16 C1 C2 115.0(9) . .
C1 C2 H2C 109.5 . .
C1 C2 H2B 109.5 . .
H2C C2 H2B 109.5 . .
C1 C2 H2A 109.5 . .
H2C C2 H2A 109.5 . .
H2B C2 H2A 109.5 . .
O18 C3 O20 127.7(9) . .
O18 C3 C4 115.9(10) . .
O20 C3 C4 116.3(9) . .
C3 C4 H4C 109.5 . .
C3 C4 H4B 109.5 . .
H4C C4 H4B 109.5 . .
C3 C4 H4A 109.5 . .
H4C C4 H4A 109.5 . .
H4B C4 H4A 109.5 . .
O19 C5 O17 126.0(9) . .
O19 C5 C6 116.7(9) . .
O17 C5 C6 117.2(9) . .
C5 C6 H6C 109.5 . .
C5 C6 H6B 109.5 . .
H6C C6 H6B 109.5 . .
C5 C6 H6A 109.5 . .
H6C C6 H6A 109.5 . .
H6B C6 H6A 109.5 . .
O21 C7 O22 124.6(9) . .
O21 C7 C8 118.8(9) . .
O22 C7 C8 116.5(9) . .
C7 C8 H8C 109.5 . .
C7 C8 H8B 109.5 . .
H8C C8 H8B 109.5 . .
C7 C8 H8A 109.5 . .
H8C C8 H8A 109.5 . .
H8B C8 H8A 109.5 . .
O23 C9 O25 124.8(10) . .
O23 C9 C10 118.4(10) . .
O25 C9 C10 116.8(9) . .
C9 C10 H10C 109.5 . .
C9 C10 H10B 109.5 . .
H10C C10 H10B 109.5 . .
C9 C10 H10A 109.5 . .
H10C C10 H10A 109.5 . .
H10B C10 H10A 109.5 . .
O26 C11 O24 125.9(9) . .
O26 C11 C12 117.7(9) . .
O24 C11 C12 116.4(9) . .
C11 C12 H12C 109.5 . .
C11 C12 H12B 109.5 . .
H12C C12 H12B 109.5 . .
C11 C12 H12A 109.5 . .
H12C C12 H12A 109.5 . .
H12B C12 H12A 109.5 . .
O28 C13 O27 126.9(9) . .
O28 C13 C14 115.9(9) . .
O27 C13 C14 117.2(9) . .
C13 C14 H14C 109.5 . .
C13 C14 H14B 109.5 . .
H14C C14 H14B 109.5 . .
C13 C14 H14A 109.5 . .
H14C C14 H14A 109.5 . .
H14B C14 H14A 109.5 . .
O30 C15 O14 126.4(9) . .
O30 C15 C16 116.5(9) . .
O14 C15 C16 117.0(9) . .
C15 C16 H16C 109.5 . .
C15 C16 H16B 109.5 . .
H16C C16 H16B 109.5 . .
C15 C16 H16A 109.5 . .
H16C C16 H16A 109.5 . .
H16B C16 H16A 109.5 . .
O15 C17 O29 126.3(9) . .
O15 C17 C18 117.6(9) . .
O29 C17 C18 116.1(9) . .
C17 C18 H18C 109.5 . .
C17 C18 H18B 109.5 . .
H18C C18 H18B 109.5 . .
C17 C18 H18A 109.5 . .
H18C C18 H18A 109.5 . .
H18B C18 H18A 109.5 . .
O2 C19 H19C 109.5 . .
O2 C19 H19B 109.5 . .
H19C C19 H19B 109.5 . .
O2 C19 H19A 109.5 . .
H19C C19 H19A 109.5 . .
H19B C19 H19A 109.5 . .
C21 C20 O31 129(3) . .
C21 C20 O32 123(3) . .
O31 C20 O32 108(3) . .
O41 Cl1 O36 62.5(18) . .
O41 Cl1 O37 115(2) . .
O36 Cl1 O37 122.1(14) . .
O41 Cl1 O35 53.4(17) . .
O36 Cl1 O35 107.4(12) . .
O37 Cl1 O35 113.5(13) . .
O41 Cl1 O38 146(2) . .
O36 Cl1 O38 112.1(16) . .
O37 Cl1 O38 96.7(16) . .
O35 Cl1 O38 103.1(14) . .
O41 Cl1 O39 15(2) . .
O36 Cl1 O39 52.7(11) . .
O37 Cl1 O39 129.5(15) . .
O35 Cl1 O39 56.6(10) . .
O38 Cl1 O39 133.3(16) . .
O41 O35 Cl1 56.0(19) . .
O41 O35 O39 26.7(19) . .
Cl1 O35 O39 76.9(12) . .
Cl1 O36 O41 56.2(18) . .
Cl1 O36 O39 83.8(14) . .
O41 O36 O39 30.5(17) . .
O41 O39 O39 141(5) . 2_655
O41 O39 O36 61(3) . .
O39 O39 O36 87(3) 2_655 .
O41 O39 O40 48(4) . .
O39 O39 O40 113(3) 2_655 .
O36 O39 O40 85(2) . .
O41 O39 O35 44(3) . .
O39 O39 O35 166(3) 2_655 .
O36 O39 O35 88.5(16) . .
O40 O39 O35 80.2(19) . .
O41 O39 Cl1 25(3) . .
O39 O39 Cl1 131(3) 2_655 .
O36 O39 Cl1 43.5(10) . .
O40 O39 Cl1 70.9(17) . .
O35 O39 Cl1 46.5(9) . .
O41 O40 O39 30(2) . .
O39 O41 O40 102(5) . .
O39 O41 O35 109(5) . .
O40 O41 O35 119(4) . .
O39 O41 Cl1 140(5) . .
O40 O41 Cl1 113(4) . .
O35 O41 Cl1 71(2) . .
O39 O41 O36 89(4) . .
O40 O41 O36 112(3) . .
O35 O41 O36 120(3) . .
Cl1 O41 O36 61.4(19) . .
O43 Cl2 O44 123.9(19) . .
O43 Cl2 O42 104.0(15) . .
O44 Cl2 O42 115.7(16) . .
O43 Cl2 O45 111.6(17) . .
O44 Cl2 O45 89.2(17) . .
O42 Cl2 O45 111.8(15) . .
O43 Cl2 O46 61.8(15) . .
O44 Cl2 O46 124.6(18) . .
O42 Cl2 O46 46.6(11) . .
O45 Cl2 O46 144.2(17) . .
O43 Cl2 O47 26.4(14) . .
O44 Cl2 O47 135.5(19) . .
O42 Cl2 O47 77.9(13) . .
O45 Cl2 O47 126.6(17) . .
O46 Cl2 O47 36.1(11) . .
O46 O42 Cl2 86.7(16) . .
O47 O43 Cl2 116(3) . .
O47 O46 O42 111(3) . .
O47 O46 Cl2 72(2) . .
O42 O46 Cl2 46.8(11) . .
O43 O47 O46 108(4) . .
O43 O47 Cl2 37(2) . .
O46 O47 Cl2 72(2) . .

loop_
_geom_bond_atom_site_label_1
_geom_bond_atom_site_label_2
_geom_bond_distance
_geom_bond_site_symmetry_2
Ce O6 2.271(6) .
Ce O12 2.274(6) .
Ce O9 2.287(6) .
Ce O3 2.415(7) .
Ce O2 2.421(7) .
Ce O1 2.440(7) .
Ce O4 2.467(6) .
Ce O7 2.479(6) .
Ce O10 2.483(6) .
Ce Mn2 3.3617(15) .
Ce Mn5 3.3662(15) .
Ce Mn1 3.3700(15) .
Mn1 O5 1.794(6) .
Mn1 O12 1.833(6) .
Mn1 O4 1.863(6) .
Mn1 O15 1.946(7) .
Mn1 O13 1.949(6) .
Mn1 O14 1.975(6) .
Mn1 Mn2 2.7060(19) .
Mn2 O5 1.804(6) .
Mn2 O6 1.835(6) .
Mn2 O4 1.859(6) .
Mn2 O16 1.942(6) .
Mn2 O18 1.948(7) .
Mn2 O17 1.960(7) .
Mn3 O8 1.830(6) .
Mn3 O6 1.830(6) .
Mn3 O7 1.862(6) .
Mn3 O20 1.952(7) .
Mn3 O19 1.952(7) .
Mn3 O21 1.962(6) .
Mn3 Mn4 2.722(2) .
Mn4 O8 1.817(7) .
Mn4 O9 1.830(6) .
Mn4 O7 1.858(6) .
Mn4 O22 1.947(6) .
Mn4 O23 1.956(7) .
Mn4 O24 1.959(7) .
Mn5 O11 1.815(7) .
Mn5 O9 1.828(6) .
Mn5 O10 1.851(6) .
Mn5 O26 1.931(7) .
Mn5 O25 1.946(7) .
Mn5 O27 1.951(6) .
Mn5 Mn6 2.7133(19) .
Mn6 O11 1.816(6) .
Mn6 O12 1.827(6) .
Mn6 O10 1.859(7) .
Mn6 O28 1.946(6) .
Mn6 O29 1.954(7) .
Mn6 O30 1.965(7) .
O2 C19 1.390(16) .
O13 C1 1.261(11) .
O14 C15 1.269(12) .
O15 C17 1.258(11) .
O16 C1 1.281(11) .
O17 C5 1.264(11) .
O18 C3 1.265(12) .
O19 C5 1.263(11) .
O20 C3 1.281(12) .
O21 C7 1.260(12) .
O22 C7 1.286(12) .
O23 C9 1.265(12) .
O24 C11 1.287(12) .
O25 C9 1.277(12) .
O26 C11 1.255(12) .
O27 C13 1.273(11) .
O28 C13 1.262(12) .
O29 C17 1.281(11) .
O30 C15 1.252(12) .
O31 C20 1.29(3) .
O32 C20 1.32(3) .
C1 C2 1.515(14) .
C2 H2C 0.9800 .
C2 H2B 0.9800 .
C2 H2A 0.9800 .
C3 C4 1.507(14) .
C4 H4C 0.9800 .
C4 H4B 0.9800 .
C4 H4A 0.9800 .
C5 C6 1.489(14) .
C6 H6C 0.9800 .
C6 H6B 0.9800 .
C6 H6A 0.9800 .
C7 C8 1.481(14) .
C8 H8C 0.9800 .
C8 H8B 0.9800 .
C8 H8A 0.9800 .
C9 C10 1.469(15) .
C10 H10C 0.9800 .
C10 H10B 0.9800 .
C10 H10A 0.9800 .
C11 C12 1.496(14) .
C12 H12C 0.9800 .
C12 H12B 0.9800 .
C12 H12A 0.9800 .
C13 C14 1.505(13) .
C14 H14C 0.9800 .
C14 H14B 0.9800 .
C14 H14A 0.9800 .
C15 C16 1.507(14) .
C16 H16C 0.9800 .
C16 H16B 0.9800 .
C16 H16A 0.9800 .
C17 C18 1.502(14) .
C18 H18C 0.9800 .
C18 H18B 0.9800 .
C18 H18A 0.9800 .
C19 H19C 0.9800 .
C19 H19B 0.9800 .
C19 H19A 0.9800 .
C20 C21 1.29(4) .
C21 H21C 0.9800 .
C21 H21B 0.9800 .
C21 H21A 0.9800 .
Cl1 O41 1.34(4) .
Cl1 O36 1.414(18) .
Cl1 O37 1.49(2) .
Cl1 O35 1.521(15) .
Cl1 O38 1.73(3) .
Cl1 O39 2.04(3) .
O35 O41 1.30(4) .
O35 O39 1.75(3) .
O36 O41 1.43(4) .
O36 O39 1.64(3) .
O39 O41 0.83(4) .
O39 O39 1.30(6) 2_655
O39 O40 1.64(5) .
O40 O41 1.25(4) .
Cl2 O43 1.38(2) .
Cl2 O44 1.49(3) .
Cl2 O42 1.492(16) .
Cl2 O45 1.73(3) .
Cl2 O46 2.04(3) .
Cl2 O47 2.05(4) .
O42 O46 1.49(3) .
O43 O47 1.02(4) .
O46 O47 1.27(4) .
